data_7707422
loop_
_publ_author_name
'Shimada, Shigeru'
'Yin, Shuang-Feng'
'Bao, Ming'

_publ_section_title
;
 A new C-anionic tripodal ligand
 2-{bis(benzothiazolyl)(methoxy)methyl}phenyl and its bismuth complexes.
;
_journal_issue 23
_journal_name_full 'Dalton transactions (Cambridge, England : 2003)'
_journal_page_first 7949
_journal_page_last 7954
_journal_paper_doi 10.1039/d1dt01071a
_journal_volume 50
_journal_year 2021
_chemical_formula_moiety 'C21 H14 N2 O S2'
_chemical_formula_sum 'C21 H14 N2 O S2'
_chemical_formula_weight 374.46
_chemical_name_systematic Benzo[d]thiazol-2-yl(2-(benzo[d]thiazol-2-yl)phenyl)methanol
_space_group_crystal_system monoclinic
_space_group_IT_number 14
_space_group_name_Hall '-P 2ybc'
_space_group_name_H-M_alt 'P 1 21/c 1'
_atom_sites_solution_hydrogens geom
_atom_sites_solution_primary dual
_audit_creation_date 2020-04-23
_audit_creation_method
;
Olex2 1.3
(compiled 2020.02.04 svn.rd84adfe8 for OlexSys, GUI svn.r6032)
;
_audit_update_record
;
2021-03-26 deposited with the CCDC.	2021-05-18 downloaded from the CCDC.
;
_cell_angle_alpha 90
_cell_angle_beta 95.425(4)
_cell_angle_gamma 90
_cell_formula_units_Z 4
_cell_length_a 13.7303(6)
_cell_length_b 8.2843(4)
_cell_length_c 15.1051(7)
_cell_measurement_reflns_used 6751
_cell_measurement_temperature 153
_cell_measurement_theta_max 28.9750
_cell_measurement_theta_min 2.7060
_cell_volume 1710.45(14)
_computing_cell_refinement 'CrysAlisPro 1.171.40.67a (Rigaku OD, 2019)'
_computing_data_collection 'CrysAlisPro 1.171.40.67a (Rigaku OD, 2019)'
_computing_data_reduction 'CrysAlisPro 1.171.40.67a (Rigaku OD, 2019)'
_computing_molecular_graphics 'Olex2 1.3 (Dolomanov et al., 2009)'
_computing_publication_material 'Olex2 1.3 (Dolomanov et al., 2009)'
_computing_structure_refinement 'SHELXL 2018/3 (Sheldrick, 2015)'
_computing_structure_solution 'SHELXT 2018/2 (Sheldrick, 2018)'
_diffrn_ambient_temperature 153
_diffrn_detector 'Bruker APEX area detector'
_diffrn_detector_area_resol_mean 8.366
_diffrn_detector_type 'CCD area detector'
_diffrn_measured_fraction_theta_full 0.998
_diffrn_measured_fraction_theta_max 0.983
_diffrn_measurement_details
;
List of Runs (angles in degrees, time in seconds):

  # Type    Start    End  Width  t~exp~   \w     \q     \k     \f   Frames
#--------------------------------------------------------------------------
  1  \w      2.30 183.91   0.30    9.99    --   28.00  73.65 -25.70  606
  2  \w      2.30 132.66   0.30    9.99    --   28.00  73.65  64.30  435
  3  \w      2.30  71.23   0.30    9.99    --   28.00  73.65 154.30  230
  4  \w      2.30  17.28   0.30    9.99    --   28.00  73.65 -25.70   50
;
_diffrn_measurement_device 'three-circle diffractometer'
_diffrn_measurement_device_type 'Bruker SMART APEX area detector'
_diffrn_measurement_method 'phi and omega scans'
_diffrn_orient_matrix_type 'CrysAlisPro convention (1999,Acta A55,543-557)'
_diffrn_orient_matrix_UB_11 0.0506718000
_diffrn_orient_matrix_UB_12 -0.0181683000
_diffrn_orient_matrix_UB_13 0.0023935000
_diffrn_orient_matrix_UB_21 -0.0103980000
_diffrn_orient_matrix_UB_22 -0.0822111000
_diffrn_orient_matrix_UB_23 0.0082630000
_diffrn_orient_matrix_UB_31 -0.0042345000
_diffrn_orient_matrix_UB_32 -0.0155673000
_diffrn_orient_matrix_UB_33 -0.0463689000
_diffrn_radiation_monochromator graphite
_diffrn_radiation_probe x-ray
_diffrn_radiation_type 'Mo K\a'
_diffrn_radiation_wavelength 0.71073
_diffrn_reflns_av_R_equivalents 0.0397
_diffrn_reflns_av_unetI/netI 0.0474
_diffrn_reflns_Laue_measured_fraction_full 0.998
_diffrn_reflns_Laue_measured_fraction_max 0.983
_diffrn_reflns_limit_h_max 17
_diffrn_reflns_limit_h_min -17
_diffrn_reflns_limit_k_max 10
_diffrn_reflns_limit_k_min -8
_diffrn_reflns_limit_l_max 19
_diffrn_reflns_limit_l_min -19
_diffrn_reflns_number 10543
_diffrn_reflns_point_group_measured_fraction_full 0.998
_diffrn_reflns_point_group_measured_fraction_max 0.983
_diffrn_reflns_theta_full 25.242
_diffrn_reflns_theta_max 27.873
_diffrn_reflns_theta_min 2.709
_diffrn_source 'Bruker TXS fine-focus rotating anode'
_diffrn_source_type 'Enhance (Mo) X-ray Source'
_exptl_absorpt_coefficient_mu 0.324
_exptl_absorpt_correction_T_max 1.00000
_exptl_absorpt_correction_T_min 0.95442
_exptl_absorpt_correction_type multi-scan
_exptl_absorpt_process_details
;
CrysAlisPro 1.171.40.67a (Rigaku Oxford Diffraction, 2019)
Empirical absorption correction using spherical harmonics,
 implemented in SCALE3 ABSPACK scaling algorithm.
;
_exptl_crystal_colour colourless
_exptl_crystal_colour_primary colourless
_exptl_crystal_density_diffrn 1.454
_exptl_crystal_description plate
_exptl_crystal_F_000 776
_exptl_crystal_size_max 0.17
_exptl_crystal_size_mid 0.11
_exptl_crystal_size_min 0.025
_refine_diff_density_max 0.458
_refine_diff_density_min -0.321
_refine_diff_density_rms 0.072
_refine_ls_extinction_method none
_refine_ls_goodness_of_fit_ref 1.166
_refine_ls_hydrogen_treatment constr
_refine_ls_matrix_type full
_refine_ls_number_parameters 236
_refine_ls_number_reflns 4008
_refine_ls_number_restraints 0
_refine_ls_restrained_S_all 1.166
_refine_ls_R_factor_all 0.0821
_refine_ls_R_factor_gt 0.0658
_refine_ls_shift/su_max 0.000
_refine_ls_shift/su_mean 0.000
_refine_ls_structure_factor_coef Fsqd
_refine_ls_weighting_details 'w=1/[\s^2^(Fo^2^)+(0.0270P)^2^+2.8385P] where P=(Fo^2^+2Fc^2^)/3'
_refine_ls_weighting_scheme calc
_refine_ls_wR_factor_gt 0.1184
_refine_ls_wR_factor_ref 0.1240
_reflns_Friedel_coverage 0.000
_reflns_number_gt 3326
_reflns_number_total 4008
_reflns_threshold_expression 'I > 2\s(I)'
_cod_data_source_file d1dt01071a2.cif
_cod_data_source_block Rearranged-L
_cod_depositor_comments 'Adding full bibliography for 7707417--7707423.cif.'
_cod_database_code 7707422
_shelx_shelxl_version_number 2018/3
_chemical_oxdiff_formula 'C21 H14 N2 O S2'
_shelx_space_group_comment
;
The symmetry employed for this shelxl refinement is uniquely defined
by the following loop, which should always be used as a source of
symmetry information in preference to the above space-group names.
They are only intended as comments.
;
_reflns_odcompleteness_completeness 98.05
_reflns_odcompleteness_iscentric 1
_reflns_odcompleteness_theta 27.82
_olex2_refinement_description
;
1. Fixed Uiso
 At 1.2 times of:
  All C(H) groups
 At 1.5 times of:
  All O(H) groups
2.a Ternary CH refined with riding coordinates:
 C7(H7)
2.b Aromatic/amide H refined with riding coordinates:
 C2(H2), C19(H19), C5(H5), C20(H20), C17(H17), C4(H4), C3(H3), C10(H10),
 C18(H18), C13(H13), C11(H11), C12(H12)
2.c Idealised tetrahedral OH refined as rotating group:
 O1(H1)
;
_olex2_submission_special_instructions 'No special instructions were received'
_oxdiff_exptl_absorpt_empirical_details
;
Empirical correction (ABSPACK) includes:
- Absorption correction using spherical harmonics
- Frame scaling
;
_oxdiff_exptl_absorpt_empirical_full_max 1.089
_oxdiff_exptl_absorpt_empirical_full_min 0.943

loop_
_space_group_symop_operation_xyz
'x, y, z'
'-x, y+1/2, -z+1/2'
'-x, -y, -z'
'x, -y-1/2, z-1/2'

loop_
_atom_site_label
_atom_site_type_symbol
_atom_site_fract_x
_atom_site_fract_y
_atom_site_fract_z
_atom_site_U_iso_or_equiv
_atom_site_adp_type
_atom_site_occupancy
_atom_site_site_symmetry_order
_atom_site_calc_flag
_atom_site_refinement_flags_posn
_atom_site_refinement_flags_adp
_atom_site_refinement_flags_occupancy
_atom_site_disorder_assembly
_atom_site_disorder_group
S2 S 0.56759(5) 0.08571(9) 0.70855(5) 0.02370(18) Uani 1 1 d . . . . .
S1 S 0.11707(5) 0.53186(9) 0.54632(5) 0.02432(18) Uani 1 1 d . . . . .
O1 O 0.24399(15) 0.2718(3) 0.55300(13) 0.0264(5) Uani 1 1 d . . . . .
H1 H 0.291277 0.226191 0.534952 0.040 Uiso 1 1 calc R U . . .
N2 N 0.44382(16) 0.1986(3) 0.58457(15) 0.0202(5) Uani 1 1 d . . . . .
N1 N 0.20144(17) 0.5929(3) 0.70304(16) 0.0224(5) Uani 1 1 d . . . . .
C15 C 0.45078(19) 0.1524(3) 0.66691(18) 0.0190(6) Uani 1 1 d . . . . .
C14 C 0.1303(2) 0.7107(3) 0.6851(2) 0.0222(6) Uani 1 1 d . . . . .
C1 C 0.37169(19) 0.1522(3) 0.72578(18) 0.0190(6) Uani 1 1 d . . . . .
C7 C 0.2747(2) 0.3611(3) 0.63076(17) 0.0194(6) Uani 1 1 d . . . . .
H7 H 0.338116 0.410122 0.622291 0.023 Uiso 1 1 calc R U . . .
C8 C 0.20218(19) 0.4951(3) 0.63741(18) 0.0195(6) Uani 1 1 d . . . . .
C16 C 0.6089(2) 0.1192(3) 0.60567(18) 0.0209(6) Uani 1 1 d . . . . .
C6 C 0.28857(19) 0.2522(3) 0.71186(18) 0.0184(5) Uani 1 1 d . . . . .
C21 C 0.5320(2) 0.1818(3) 0.54812(18) 0.0188(6) Uani 1 1 d . . . . .
C2 C 0.3809(2) 0.0514(3) 0.80035(19) 0.0233(6) Uani 1 1 d . . . . .
H2 H 0.434941 -0.016461 0.809185 0.028 Uiso 1 1 calc R U . . .
C19 C 0.6394(2) 0.1912(4) 0.4331(2) 0.0269(7) Uani 1 1 d . . . . .
H19 H 0.651027 0.215329 0.374857 0.032 Uiso 1 1 calc R U . . .
C9 C 0.0765(2) 0.6976(3) 0.6018(2) 0.0221(6) Uani 1 1 d . . . . .
C5 C 0.2193(2) 0.2459(3) 0.77231(18) 0.0209(6) Uani 1 1 d . . . . .
H5 H 0.163270 0.309060 0.762760 0.025 Uiso 1 1 calc R U . . .
C20 C 0.5485(2) 0.2192(4) 0.46050(19) 0.0241(6) Uani 1 1 d . . . . .
H20 H 0.498697 0.262246 0.421517 0.029 Uiso 1 1 calc R U . . .
C17 C 0.7007(2) 0.0907(4) 0.5777(2) 0.0260(6) Uani 1 1 d . . . . .
H17 H 0.751053 0.048288 0.616352 0.031 Uiso 1 1 calc R U . . .
C4 C 0.2310(2) 0.1480(4) 0.84663(19) 0.0245(6) Uani 1 1 d . . . . .
H4 H 0.183957 0.148309 0.887074 0.029 Uiso 1 1 calc R U . . .
C3 C 0.3121(2) 0.0499(4) 0.86114(19) 0.0253(6) Uani 1 1 d . . . . .
H3 H 0.320168 -0.016086 0.911085 0.030 Uiso 1 1 calc R U . . .
C10 C 0.0038(2) 0.8095(4) 0.5748(2) 0.0294(7) Uani 1 1 d . . . . .
H10 H -0.032024 0.800833 0.519617 0.035 Uiso 1 1 calc R U . . .
C18 C 0.7149(2) 0.1271(4) 0.4910(2) 0.0272(7) Uani 1 1 d . . . . .
H18 H 0.775743 0.108780 0.470599 0.033 Uiso 1 1 calc R U . . .
C13 C 0.1101(2) 0.8352(4) 0.7423(2) 0.0317(7) Uani 1 1 d . . . . .
H13 H 0.144254 0.843894 0.798260 0.038 Uiso 1 1 calc R U . . .
C11 C -0.0133(2) 0.9326(4) 0.6319(2) 0.0344(8) Uani 1 1 d . . . . .
H11 H -0.060761 1.009295 0.614690 0.041 Uiso 1 1 calc R U . . .
C12 C 0.0389(2) 0.9449(4) 0.7147(3) 0.0377(8) Uani 1 1 d . . . . .
H12 H 0.025337 1.029173 0.752302 0.045 Uiso 1 1 calc R U . . .

loop_
_atom_site_aniso_label
_atom_site_aniso_U_11
_atom_site_aniso_U_22
_atom_site_aniso_U_33
_atom_site_aniso_U_23
_atom_site_aniso_U_13
_atom_site_aniso_U_12
S2 0.0186(3) 0.0319(4) 0.0202(3) 0.0041(3) -0.0003(3) 0.0058(3)
S1 0.0231(4) 0.0268(4) 0.0222(4) -0.0013(3) -0.0025(3) 0.0075(3)
O1 0.0276(11) 0.0305(12) 0.0202(10) -0.0052(9) -0.0027(8) 0.0089(9)
N2 0.0190(12) 0.0202(12) 0.0214(12) 0.0002(9) 0.0018(9) 0.0024(9)
N1 0.0195(12) 0.0221(12) 0.0252(12) -0.0041(10) 0.0011(10) 0.0004(10)
C15 0.0183(13) 0.0139(13) 0.0241(14) -0.0013(11) -0.0022(11) 0.0033(10)
C14 0.0150(13) 0.0210(14) 0.0310(16) -0.0001(12) 0.0045(11) -0.0032(11)
C1 0.0192(13) 0.0173(13) 0.0201(13) -0.0027(11) -0.0005(11) -0.0020(11)
C7 0.0168(13) 0.0215(14) 0.0193(13) 0.0001(11) -0.0008(10) 0.0010(11)
C8 0.0146(13) 0.0219(14) 0.0217(14) 0.0015(11) 0.0003(11) -0.0003(11)
C16 0.0230(14) 0.0181(14) 0.0213(14) 0.0013(11) 0.0006(11) 0.0005(11)
C6 0.0171(13) 0.0148(13) 0.0227(14) -0.0022(11) -0.0013(11) -0.0015(10)
C21 0.0200(13) 0.0153(13) 0.0210(14) -0.0012(10) 0.0010(11) 0.0010(10)
C2 0.0225(14) 0.0189(15) 0.0278(15) 0.0002(12) -0.0023(12) 0.0011(11)
C19 0.0329(17) 0.0241(16) 0.0246(15) 0.0024(12) 0.0067(13) -0.0039(13)
C9 0.0190(14) 0.0186(14) 0.0297(16) 0.0009(12) 0.0073(11) -0.0005(11)
C5 0.0202(14) 0.0185(14) 0.0240(14) -0.0015(11) 0.0020(11) 0.0004(11)
C20 0.0257(15) 0.0228(15) 0.0238(15) 0.0010(12) 0.0015(12) 0.0023(12)
C17 0.0189(14) 0.0266(16) 0.0323(16) -0.0007(13) 0.0009(12) -0.0002(12)
C4 0.0255(15) 0.0254(15) 0.0231(15) -0.0024(12) 0.0050(12) -0.0048(12)
C3 0.0310(16) 0.0237(15) 0.0207(14) 0.0038(11) -0.0004(12) -0.0040(12)
C10 0.0200(15) 0.0287(17) 0.0394(18) 0.0084(14) 0.0022(13) 0.0046(12)
C18 0.0225(15) 0.0258(16) 0.0346(17) -0.0019(13) 0.0099(13) -0.0012(12)
C13 0.0277(16) 0.0260(17) 0.0415(19) -0.0119(14) 0.0035(14) -0.0025(13)
C11 0.0218(15) 0.0226(16) 0.060(2) 0.0073(15) 0.0091(15) 0.0063(13)
C12 0.0270(17) 0.0252(17) 0.062(2) -0.0118(16) 0.0094(16) 0.0028(13)

loop_
_atom_type_symbol
_atom_type_description
_atom_type_scat_dispersion_real
_atom_type_scat_dispersion_imag
_atom_type_scat_source
C C 0.0033 0.0016 'International Tables Vol C Tables 4.2.6.8 and 6.1.1.4'
H H 0.0000 0.0000 'International Tables Vol C Tables 4.2.6.8 and 6.1.1.4'
N N 0.0061 0.0033 'International Tables Vol C Tables 4.2.6.8 and 6.1.1.4'
O O 0.0106 0.0060 'International Tables Vol C Tables 4.2.6.8 and 6.1.1.4'
S S 0.1246 0.1234 'International Tables Vol C Tables 4.2.6.8 and 6.1.1.4'

loop_
_geom_angle_atom_site_label_1
_geom_angle_atom_site_label_2
_geom_angle_atom_site_label_3
_geom_angle
_geom_angle_site_symmetry_1
_geom_angle_site_symmetry_3
_geom_angle_publ_flag
C16 S2 C15 89.64(13) . . ?
C9 S1 C8 88.80(14) . . ?
C7 O1 H1 109.5 . . ?
C15 N2 C21 111.4(2) . . ?
C8 N1 C14 110.5(2) . . ?
N2 C15 S2 114.8(2) . . ?
N2 C15 C1 126.2(2) . . ?
C1 C15 S2 119.1(2) . . ?
N1 C14 C9 115.0(3) . . ?
N1 C14 C13 125.3(3) . . ?
C13 C14 C9 119.7(3) . . ?
C6 C1 C15 122.9(2) . . ?
C2 C1 C15 118.2(2) . . ?
C2 C1 C6 118.8(3) . . ?
O1 C7 H7 107.8 . . ?
O1 C7 C8 107.1(2) . . ?
O1 C7 C6 111.3(2) . . ?
C8 C7 H7 107.8 . . ?
C8 C7 C6 114.8(2) . . ?
C6 C7 H7 107.8 . . ?
N1 C8 S1 116.5(2) . . ?
N1 C8 C7 125.0(2) . . ?
C7 C8 S1 118.4(2) . . ?
C21 C16 S2 109.0(2) . . ?
C17 C16 S2 129.2(2) . . ?
C17 C16 C21 121.8(3) . . ?
C1 C6 C7 120.5(2) . . ?
C5 C6 C1 118.5(3) . . ?
C5 C6 C7 121.0(2) . . ?
N2 C21 C16 115.2(2) . . ?
N2 C21 C20 125.5(2) . . ?
C20 C21 C16 119.3(3) . . ?
C1 C2 H2 119.1 . . ?
C3 C2 C1 121.7(3) . . ?
C3 C2 H2 119.1 . . ?
C20 C19 H19 119.4 . . ?
C20 C19 C18 121.2(3) . . ?
C18 C19 H19 119.4 . . ?
C14 C9 S1 109.3(2) . . ?
C10 C9 S1 129.9(2) . . ?
C10 C9 C14 120.9(3) . . ?
C6 C5 H5 119.2 . . ?
C6 C5 C4 121.7(3) . . ?
C4 C5 H5 119.2 . . ?
C21 C20 H20 120.6 . . ?
C19 C20 C21 118.8(3) . . ?
C19 C20 H20 120.6 . . ?
C16 C17 H17 121.1 . . ?
C18 C17 C16 117.8(3) . . ?
C18 C17 H17 121.1 . . ?
C5 C4 H4 119.8 . . ?
C3 C4 C5 120.3(3) . . ?
C3 C4 H4 119.8 . . ?
C2 C3 C4 118.9(3) . . ?
C2 C3 H3 120.6 . . ?
C4 C3 H3 120.6 . . ?
C9 C10 H10 120.9 . . ?
C11 C10 C9 118.1(3) . . ?
C11 C10 H10 120.9 . . ?
C19 C18 H18 119.4 . . ?
C17 C18 C19 121.1(3) . . ?
C17 C18 H18 119.4 . . ?
C14 C13 H13 120.6 . . ?
C12 C13 C14 118.8(3) . . ?
C12 C13 H13 120.6 . . ?
C10 C11 H11 119.4 . . ?
C10 C11 C12 121.2(3) . . ?
C12 C11 H11 119.4 . . ?
C13 C12 C11 121.3(3) . . ?
C13 C12 H12 119.4 . . ?
C11 C12 H12 119.4 . . ?

loop_
_geom_bond_atom_site_label_1
_geom_bond_atom_site_label_2
_geom_bond_distance
_geom_bond_site_symmetry_2
_geom_bond_publ_flag
S2 C15 1.756(3) . ?
S2 C16 1.726(3) . ?
S1 C8 1.746(3) . ?
S1 C9 1.729(3) . ?
O1 H1 0.8200 . ?
O1 C7 1.418(3) . ?
N2 C15 1.296(3) . ?
N2 C21 1.383(3) . ?
N1 C14 1.389(4) . ?
N1 C8 1.281(4) . ?
C15 C1 1.467(4) . ?
C14 C9 1.402(4) . ?
C14 C13 1.390(4) . ?
C1 C6 1.410(4) . ?
C1 C2 1.398(4) . ?
C7 H7 0.9800 . ?
C7 C8 1.500(4) . ?
C7 C6 1.519(4) . ?
C16 C21 1.402(4) . ?
C16 C17 1.387(4) . ?
C6 C5 1.381(4) . ?
C21 C20 1.398(4) . ?
C2 H2 0.9300 . ?
C2 C3 1.379(4) . ?
C19 H19 0.9300 . ?
C19 C20 1.372(4) . ?
C19 C18 1.396(4) . ?
C9 C10 1.394(4) . ?
C5 H5 0.9300 . ?
C5 C4 1.382(4) . ?
C20 H20 0.9300 . ?
C17 H17 0.9300 . ?
C17 C18 1.376(4) . ?
C4 H4 0.9300 . ?
C4 C3 1.379(4) . ?
C3 H3 0.9300 . ?
C10 H10 0.9300 . ?
C10 C11 1.369(5) . ?
C18 H18 0.9300 . ?
C13 H13 0.9300 . ?
C13 C12 1.370(5) . ?
C11 H11 0.9300 . ?
C11 C12 1.386(5) . ?
C12 H12 0.9300 . ?

loop_
_geom_torsion_atom_site_label_1
_geom_torsion_atom_site_label_2
_geom_torsion_atom_site_label_3
_geom_torsion_atom_site_label_4
_geom_torsion
_geom_torsion_site_symmetry_1
_geom_torsion_site_symmetry_2
_geom_torsion_site_symmetry_3
_geom_torsion_site_symmetry_4
_geom_torsion_publ_flag
S2 C15 C1 C6 156.6(2) . . . . ?
S2 C15 C1 C2 -21.5(3) . . . . ?
S2 C16 C21 N2 -1.3(3) . . . . ?
S2 C16 C21 C20 179.8(2) . . . . ?
S2 C16 C17 C18 179.5(2) . . . . ?
S1 C9 C10 C11 -179.1(2) . . . . ?
O1 C7 C8 S1 -10.8(3) . . . . ?
O1 C7 C8 N1 174.0(3) . . . . ?
O1 C7 C6 C1 76.0(3) . . . . ?
O1 C7 C6 C5 -102.4(3) . . . . ?
N2 C15 C1 C6 -23.1(4) . . . . ?
N2 C15 C1 C2 158.8(3) . . . . ?
N2 C21 C20 C19 -177.9(3) . . . . ?
N1 C14 C9 S1 0.3(3) . . . . ?
N1 C14 C9 C10 -179.0(3) . . . . ?
N1 C14 C13 C12 178.7(3) . . . . ?
C15 S2 C16 C21 1.4(2) . . . . ?
C15 S2 C16 C17 -177.7(3) . . . . ?
C15 N2 C21 C16 0.4(3) . . . . ?
C15 N2 C21 C20 179.2(3) . . . . ?
C15 C1 C6 C7 3.1(4) . . . . ?
C15 C1 C6 C5 -178.4(2) . . . . ?
C15 C1 C2 C3 176.9(3) . . . . ?
C14 N1 C8 S1 -0.3(3) . . . . ?
C14 N1 C8 C7 174.9(3) . . . . ?
C14 C9 C10 C11 0.1(4) . . . . ?
C14 C13 C12 C11 0.6(5) . . . . ?
C1 C6 C5 C4 1.9(4) . . . . ?
C1 C2 C3 C4 1.5(4) . . . . ?
C7 C6 C5 C4 -179.7(3) . . . . ?
C8 S1 C9 C14 -0.4(2) . . . . ?
C8 S1 C9 C10 178.8(3) . . . . ?
C8 N1 C14 C9 0.0(3) . . . . ?
C8 N1 C14 C13 179.9(3) . . . . ?
C8 C7 C6 C1 -162.2(2) . . . . ?
C8 C7 C6 C5 19.4(4) . . . . ?
C16 S2 C15 N2 -1.3(2) . . . . ?
C16 S2 C15 C1 178.9(2) . . . . ?
C16 C21 C20 C19 0.9(4) . . . . ?
C16 C17 C18 C19 0.2(5) . . . . ?
C6 C1 C2 C3 -1.3(4) . . . . ?
C6 C7 C8 S1 -134.9(2) . . . . ?
C6 C7 C8 N1 49.9(4) . . . . ?
C6 C5 C4 C3 -1.7(4) . . . . ?
C21 N2 C15 S2 0.8(3) . . . . ?
C21 N2 C15 C1 -179.4(3) . . . . ?
C21 C16 C17 C18 0.5(4) . . . . ?
C2 C1 C6 C7 -178.8(2) . . . . ?
C2 C1 C6 C5 -0.4(4) . . . . ?
C9 S1 C8 N1 0.5(2) . . . . ?
C9 S1 C8 C7 -175.1(2) . . . . ?
C9 C14 C13 C12 -1.4(5) . . . . ?
C9 C10 C11 C12 -0.9(5) . . . . ?
C5 C4 C3 C2 0.0(4) . . . . ?
C20 C19 C18 C17 -0.3(5) . . . . ?
C17 C16 C21 N2 177.9(3) . . . . ?
C17 C16 C21 C20 -1.0(4) . . . . ?
C10 C11 C12 C13 0.6(5) . . . . ?
C18 C19 C20 C21 -0.2(4) . . . . ?
C13 C14 C9 S1 -179.6(2) . . . . ?
C13 C14 C9 C10 1.1(4) . . . . ?
